data_4511508
loop_
_publ_author_name
'Zhai, Quan-Guo'
'Wu, Xiao-Yuan'
'Chen, Shu-Mei'
'Lu, Can-Zhong'
'Yang, Wen-Bin'

_publ_section_title
;
 Construction of Cd/Zn(II)-1,2,4-Triazolate Coordination Complexes via
 Changing Substituents and Anions
;
_journal_issue 9
_journal_name_full 'Crystal Growth &amp; Design'
_journal_page_first 2126
_journal_paper_doi 10.1021/cg060359k
_journal_volume 6
_journal_year 2006
_chemical_formula_moiety 'C32 H64 Cd3 Cl6 N16'
_chemical_formula_sum 'C32 H64 Cd3 Cl6 N16'
_chemical_formula_weight 1222.89
_chemical_name_systematic
; 
 ? 
;
_space_group_IT_number 14
_symmetry_cell_setting monoclinic
_symmetry_space_group_name_Hall '-P 2yn'
_symmetry_space_group_name_H-M 'P 1 21/n 1'
_atom_sites_solution_hydrogens geom
_atom_sites_solution_primary direct
_atom_sites_solution_secondary difmap
_audit_creation_method SHELXL-97
_cell_angle_alpha 90.00
_cell_angle_beta 94.601(3)
_cell_angle_gamma 90.00
_cell_formula_units_Z 2
_cell_length_a 11.4720(6)
_cell_length_b 15.0892(8)
_cell_length_c 14.9771(10)
_cell_measurement_reflns_used 6473
_cell_measurement_temperature 293(2)
_cell_measurement_theta_max 27.4835
_cell_measurement_theta_min 3.0267
_cell_volume 2584.2(3)
_computing_cell_refinement SAINT
_computing_data_collection SMART
_computing_data_reduction SAINT
_computing_structure_refinement 'SHELXL-97 (Sheldrick, 1997)'
_computing_structure_solution 'SHELXS-97 (Sheldrick, 1990)'
_diffrn_ambient_temperature 293(2)
_diffrn_detector_area_resol_mean 14.6306
_diffrn_measured_fraction_theta_full 0.997
_diffrn_measured_fraction_theta_max 0.997
_diffrn_measurement_device_type 'SMART CCD'
_diffrn_measurement_method dtprofit.ref
_diffrn_radiation_monochromator graphite
_diffrn_radiation_source 'fine-focus sealed tube'
_diffrn_radiation_type MoK\a
_diffrn_radiation_wavelength 0.71073
_diffrn_reflns_av_R_equivalents 0.0247
_diffrn_reflns_av_sigmaI/netI 0.0231
_diffrn_reflns_limit_h_max 14
_diffrn_reflns_limit_h_min -14
_diffrn_reflns_limit_k_max 16
_diffrn_reflns_limit_k_min -19
_diffrn_reflns_limit_l_max 15
_diffrn_reflns_limit_l_min -19
_diffrn_reflns_number 19624
_diffrn_reflns_theta_full 27.48
_diffrn_reflns_theta_max 27.48
_diffrn_reflns_theta_min 3.03
_exptl_absorpt_coefficient_mu 1.573
_exptl_absorpt_correction_T_max 0.7982
_exptl_absorpt_correction_T_min 0.5068
_exptl_absorpt_correction_type multi-scan
_exptl_absorpt_process_details SADABS
_exptl_crystal_colour White
_exptl_crystal_density_diffrn 1.572
_exptl_crystal_density_method 'not measured'
_exptl_crystal_description Prism
_exptl_crystal_F_000 1228
_exptl_crystal_size_max 0.50
_exptl_crystal_size_mid 0.20
_exptl_crystal_size_min 0.15
_refine_diff_density_max 1.255
_refine_diff_density_min -0.694
_refine_diff_density_rms 0.089
_refine_ls_extinction_method none
_refine_ls_goodness_of_fit_ref 1.111
_refine_ls_hydrogen_treatment constr
_refine_ls_matrix_type full
_refine_ls_number_parameters 259
_refine_ls_number_reflns 5914
_refine_ls_number_restraints 0
_refine_ls_restrained_S_all 1.111
_refine_ls_R_factor_all 0.0433
_refine_ls_R_factor_gt 0.0387
_refine_ls_shift/su_max 0.000
_refine_ls_shift/su_mean 0.000
_refine_ls_structure_factor_coef Fsqd
_refine_ls_weighting_details 'calc w=1/[\s^2^(Fo^2^)+(0.0606P)^2^+1.1528P] where P=(Fo^2^+2Fc^2^)/3'
_refine_ls_weighting_scheme calc
_refine_ls_wR_factor_gt 0.1020
_refine_ls_wR_factor_ref 0.1062
_reflns_number_gt 5445
_reflns_number_total 5914
_reflns_threshold_expression >2sigma(I)
_cod_data_source_file cg060359ksi20060615_030315.cif
_cod_data_source_block 2
_cod_depositor_comments
;
The following automatic conversions were performed:

'_symmetry_cell_setting' value 'Monoclinic' changed to 'monoclinic'
according to
/usr/data/users/saulius/automatic-downloads/retrospective/ACS/lib/dictionaries/cif_core.dic
dictionary named 'cif_core.dic' version 2.4.2 from
2011-04-26.

'_exptl_absorpt_correction_type' value 'Multi-scan'
changed to 'multi-scan' according to
/usr/data/users/saulius/automatic-downloads/retrospective/ACS/lib/dictionaries/cif_core.dic
dictionary named 'cif_core.dic' version 2.4.2 from 2011-04-26.

Automatic conversion script
Id: cif_fix_values 2281 2013-09-26 08:29:07Z andrius 
;
_cod_original_sg_symbol_Hall -P2yn
_cod_original_sg_symbol_H-M P2(1)/n
_cod_database_code 4511508

loop_
_symmetry_equiv_pos_as_xyz
'x, y, z'
'-x+1/2, y+1/2, -z+1/2'
'-x, -y, -z'
'x-1/2, -y-1/2, z-1/2'

loop_
_atom_site_label
_atom_site_type_symbol
_atom_site_fract_x
_atom_site_fract_y
_atom_site_fract_z
_atom_site_U_iso_or_equiv
_atom_site_adp_type
_atom_site_occupancy
_atom_site_symmetry_multiplicity
_atom_site_calc_flag
_atom_site_refinement_flags
Cd1 Cd 0.745607(19) 0.149158(15) 0.591975(15) 0.03389(9) Uani 1 1 d .
Cd2 Cd 0.5000 0.0000 0.5000 0.03098(10) Uani 1 2 d S
Cl1 Cl 0.78908(9) 0.19470(10) 0.75150(7) 0.0733(4) Uani 1 1 d .
Cl2 Cl 0.52912(7) 0.11625(6) 0.62615(5) 0.03952(18) Uani 1 1 d .
Cl3 Cl 0.93524(7) 0.21209(7) 0.54575(6) 0.0530(2) Uani 1 1 d .
C1 C 0.6622(3) 0.2352(3) 0.3864(2) 0.0432(8) Uani 1 1 d .
C2 C 0.5388(3) 0.1355(2) 0.3285(2) 0.0359(7) Uani 1 1 d .
C3 C 0.6656(8) 0.3931(4) 0.4354(6) 0.124(3) Uani 1 1 d .
H3A H 0.7140 0.4457 0.4343 0.148 Uiso 1 1 calc R
H3B H 0.5956 0.4043 0.3963 0.148 Uiso 1 1 calc R
C4 C 0.4364(6) -0.0126(5) 0.1270(4) 0.097(2) Uani 1 1 d .
H4A H 0.4794 -0.0438 0.0845 0.145 Uiso 1 1 calc R
H4B H 0.3834 0.0283 0.0960 0.145 Uiso 1 1 calc R
H4C H 0.3931 -0.0542 0.1598 0.145 Uiso 1 1 calc R
C5 C 0.5205(4) 0.0376(4) 0.1912(3) 0.0655(12) Uani 1 1 d .
H5A H 0.5653 0.0786 0.1577 0.079 Uiso 1 1 calc R
H5B H 0.5747 -0.0038 0.2216 0.079 Uiso 1 1 calc R
C6 C 0.7307(4) 0.3182(3) 0.3959(3) 0.0672(13) Uani 1 1 d .
H6A H 0.7530 0.3359 0.3374 0.081 Uiso 1 1 calc R
H6B H 0.8018 0.3069 0.4336 0.081 Uiso 1 1 calc R
C7 C 0.8639(3) -0.0475(2) 0.6262(2) 0.0339(6) Uani 1 1 d .
C8 C 0.4578(3) 0.0892(3) 0.2609(2) 0.0445(8) Uani 1 1 d .
H8A H 0.4066 0.1327 0.2304 0.053 Uiso 1 1 calc R
H8B H 0.4093 0.0485 0.2918 0.053 Uiso 1 1 calc R
C9 C 0.9723(3) -0.0144(2) 0.6786(2) 0.0379(7) Uani 1 1 d .
H9A H 0.9902 -0.0528 0.7298 0.046 Uiso 1 1 calc R
H9B H 0.9578 0.0446 0.7011 0.046 Uiso 1 1 calc R
C10 C 0.7360(3) -0.1382(2) 0.5588(2) 0.0328(6) Uani 1 1 d .
C11 C 0.6752(6) -0.3321(4) 0.3953(5) 0.118(3) Uani 1 1 d .
H11A H 0.7111 -0.3478 0.3418 0.177 Uiso 1 1 calc R
H11B H 0.5935 -0.3206 0.3809 0.177 Uiso 1 1 calc R
H11C H 0.6839 -0.3801 0.4374 0.177 Uiso 1 1 calc R
C12 C 0.7334(4) -0.2502(3) 0.4360(3) 0.0616(11) Uani 1 1 d .
H12A H 0.8161 -0.2619 0.4491 0.074 Uiso 1 1 calc R
H12B H 0.7258 -0.2024 0.3926 0.074 Uiso 1 1 calc R
C13 C 1.1883(3) 0.0098(3) 0.6778(3) 0.0564(10) Uani 1 1 d .
H13A H 1.2521 0.0103 0.6400 0.085 Uiso 1 1 calc R
H13B H 1.2024 -0.0344 0.7235 0.085 Uiso 1 1 calc R
H13C H 1.1818 0.0669 0.7051 0.085 Uiso 1 1 calc R
C14 C 1.0767(3) -0.0114(3) 0.6224(2) 0.0481(9) Uani 1 1 d .
H14A H 1.0846 -0.0683 0.5934 0.058 Uiso 1 1 calc R
H14B H 1.0631 0.0332 0.5761 0.058 Uiso 1 1 calc R
C15 C 0.6820(3) -0.2206(2) 0.5208(2) 0.0404(7) Uani 1 1 d .
H15A H 0.5987 -0.2111 0.5082 0.048 Uiso 1 1 calc R
H15B H 0.6923 -0.2675 0.5651 0.048 Uiso 1 1 calc R
C16 C 0.6321(9) 0.3827(7) 0.5227(9) 0.192(6) Uani 1 1 d .
H16A H 0.5909 0.4346 0.5396 0.287 Uiso 1 1 calc R
H16B H 0.7004 0.3744 0.5632 0.287 Uiso 1 1 calc R
H16C H 0.5821 0.3319 0.5250 0.287 Uiso 1 1 calc R
N1 N 0.5722(3) 0.2704(3) 0.2380(2) 0.0646(10) Uani 1 1 d .
H1A H 0.5219 0.2564 0.1946 0.077 Uiso 1 1 calc R
H1B H 0.6111 0.3190 0.2358 0.077 Uiso 1 1 calc R
N2 N 0.5907(2) 0.2140(2) 0.31239(18) 0.0434(7) Uani 1 1 d .
N3 N 0.5760(2) 0.10842(18) 0.40859(16) 0.0330(5) Uani 1 1 d .
N4 N 0.6552(2) 0.17139(19) 0.44589(17) 0.0370(6) Uani 1 1 d .
N5 N 0.8412(2) -0.13406(18) 0.60751(17) 0.0337(5) Uani 1 1 d .
N6 N 0.6951(2) -0.05736(17) 0.54708(17) 0.0318(5) Uani 1 1 d .
N7 N 0.7768(2) 0.00002(17) 0.59000(17) 0.0325(5) Uani 1 1 d .
N8 N 0.9155(2) -0.2030(2) 0.6389(2) 0.0448(7) Uani 1 1 d .
H8C H 0.9787 -0.1913 0.6716 0.054 Uiso 1 1 calc R
H8D H 0.8979 -0.2571 0.6255 0.054 Uiso 1 1 calc R

loop_
_atom_site_aniso_label
_atom_site_aniso_U_11
_atom_site_aniso_U_22
_atom_site_aniso_U_33
_atom_site_aniso_U_23
_atom_site_aniso_U_13
_atom_site_aniso_U_12
Cd1 0.02965(14) 0.03802(15) 0.03336(14) -0.00450(8) -0.00146(9) -0.00273(8)
Cd2 0.02580(16) 0.03515(18) 0.03132(17) 0.00257(11) -0.00175(12) -0.00305(11)
Cl1 0.0504(6) 0.1201(11) 0.0502(6) -0.0428(6) 0.0093(4) -0.0169(6)
Cl2 0.0314(4) 0.0489(5) 0.0382(4) -0.0069(3) 0.0022(3) -0.0001(3)
Cl3 0.0351(4) 0.0788(7) 0.0443(5) 0.0026(4) -0.0010(3) -0.0156(4)
C1 0.0313(16) 0.052(2) 0.0447(18) 0.0132(15) -0.0040(13) -0.0046(14)
C2 0.0227(14) 0.0494(19) 0.0353(16) 0.0079(13) 0.0005(11) 0.0011(12)
C3 0.164(8) 0.063(4) 0.144(7) -0.008(4) 0.017(6) -0.033(5)
C4 0.101(4) 0.131(6) 0.057(3) -0.029(3) -0.005(3) -0.013(4)
C5 0.062(3) 0.092(3) 0.043(2) -0.011(2) 0.0054(18) -0.010(2)
C6 0.057(2) 0.060(3) 0.080(3) 0.033(2) -0.018(2) -0.020(2)
C7 0.0261(14) 0.0439(17) 0.0315(15) -0.0019(12) 0.0018(11) 0.0003(12)
C8 0.0347(17) 0.061(2) 0.0360(17) 0.0075(15) -0.0061(13) -0.0017(16)
C9 0.0293(15) 0.0494(19) 0.0343(16) -0.0052(13) -0.0030(12) 0.0067(13)
C10 0.0242(14) 0.0373(16) 0.0379(16) -0.0015(12) 0.0079(12) -0.0003(12)
C11 0.095(4) 0.101(5) 0.161(7) -0.089(5) 0.032(4) -0.025(4)
C12 0.046(2) 0.065(3) 0.075(3) -0.030(2) 0.0130(19) -0.0052(19)
C13 0.0325(18) 0.071(3) 0.065(2) -0.009(2) -0.0021(17) 0.0007(17)
C14 0.0332(18) 0.067(2) 0.0438(19) -0.0091(16) -0.0018(14) -0.0015(16)
C15 0.0335(16) 0.0376(17) 0.0495(19) 0.0019(14) 0.0007(14) -0.0023(13)
C16 0.190(11) 0.113(7) 0.287(15) -0.067(9) 0.108(11) -0.035(7)
N1 0.055(2) 0.076(2) 0.058(2) 0.0407(18) -0.0177(16) -0.0199(18)
N2 0.0324(14) 0.0565(18) 0.0401(15) 0.0218(13) -0.0046(11) -0.0002(13)
N3 0.0278(12) 0.0380(14) 0.0324(12) 0.0062(10) -0.0026(10) -0.0011(10)
N4 0.0320(13) 0.0431(15) 0.0346(14) 0.0077(11) -0.0062(10) -0.0050(11)
N5 0.0246(12) 0.0396(14) 0.0365(13) 0.0038(11) 0.0000(10) 0.0032(10)
N6 0.0242(12) 0.0365(13) 0.0345(13) -0.0013(10) 0.0004(9) -0.0004(10)
N7 0.0268(12) 0.0369(14) 0.0335(13) -0.0043(10) 0.0009(10) -0.0002(10)
N8 0.0341(14) 0.0407(16) 0.0576(18) 0.0070(13) -0.0082(13) 0.0087(12)

loop_
_atom_type_symbol
_atom_type_description
_atom_type_scat_dispersion_real
_atom_type_scat_dispersion_imag
_atom_type_scat_source
C C 0.0033 0.0016 'International Tables Vol C Tables 4.2.6.8 and 6.1.1.4'
H H 0.0000 0.0000 'International Tables Vol C Tables 4.2.6.8 and 6.1.1.4'
N N 0.0061 0.0033 'International Tables Vol C Tables 4.2.6.8 and 6.1.1.4'
Cl Cl 0.1484 0.1585 'International Tables Vol C Tables 4.2.6.8 and 6.1.1.4'
Cd Cd -0.8075 1.2024 'International Tables Vol C Tables 4.2.6.8 and 6.1.1.4'

loop_
_geom_angle_atom_site_label_1
_geom_angle_atom_site_label_2
_geom_angle_atom_site_label_3
_geom_angle
_geom_angle_site_symmetry_1
_geom_angle_site_symmetry_3
N7 Cd1 N4 100.68(10) . .
N7 Cd1 Cl1 105.34(7) . .
N4 Cd1 Cl1 152.08(8) . .
N7 Cd1 Cl3 103.21(7) . .
N4 Cd1 Cl3 90.96(7) . .
Cl1 Cd1 Cl3 92.79(3) . .
N7 Cd1 Cl2 88.15(7) . .
N4 Cd1 Cl2 81.70(7) . .
Cl1 Cd1 Cl2 89.14(3) . .
Cl3 Cd1 Cl2 167.50(3) . .
N3 Cd2 N3 180.000(1) 3_656 .
N3 Cd2 N6 92.33(8) 3_656 3_656
N3 Cd2 N6 87.67(8) . 3_656
N3 Cd2 N6 87.67(8) 3_656 .
N3 Cd2 N6 92.33(8) . .
N6 Cd2 N6 180.00(11) 3_656 .
N3 Cd2 Cl2 85.46(7) 3_656 3_656
N3 Cd2 Cl2 94.54(7) . 3_656
N6 Cd2 Cl2 88.15(6) 3_656 3_656
N6 Cd2 Cl2 91.85(6) . 3_656
N3 Cd2 Cl2 94.54(7) 3_656 .
N3 Cd2 Cl2 85.46(7) . .
N6 Cd2 Cl2 91.85(6) 3_656 .
N6 Cd2 Cl2 88.15(6) . .
Cl2 Cd2 Cl2 180.0 3_656 .
Cd2 Cl2 Cd1 93.14(2) . .
N4 C1 N2 108.2(3) . .
N4 C1 C6 127.9(3) . .
N2 C1 C6 123.9(3) . .
N3 C2 N2 108.7(3) . .
N3 C2 C8 128.1(3) . .
N2 C2 C8 123.2(3) . .
C16 C3 C6 117.7(7) . .
C16 C3 H3A 107.9 . .
C6 C3 H3A 107.9 . .
C16 C3 H3B 107.9 . .
C6 C3 H3B 107.9 . .
H3A C3 H3B 107.2 . .
C5 C4 H4A 109.5 . .
C5 C4 H4B 109.5 . .
H4A C4 H4B 109.5 . .
C5 C4 H4C 109.5 . .
H4A C4 H4C 109.5 . .
H4B C4 H4C 109.5 . .
C4 C5 C8 112.3(4) . .
C4 C5 H5A 109.1 . .
C8 C5 H5A 109.1 . .
C4 C5 H5B 109.1 . .
C8 C5 H5B 109.1 . .
H5A C5 H5B 107.9 . .
C1 C6 C3 113.5(4) . .
C1 C6 H6A 108.9 . .
C3 C6 H6A 108.9 . .
C1 C6 H6B 108.9 . .
C3 C6 H6B 108.9 . .
H6A C6 H6B 107.7 . .
N7 C7 N5 108.2(3) . .
N7 C7 C9 127.3(3) . .
N5 C7 C9 124.4(3) . .
C2 C8 C5 113.6(3) . .
C2 C8 H8A 108.8 . .
C5 C8 H8A 108.8 . .
C2 C8 H8B 108.8 . .
C5 C8 H8B 108.8 . .
H8A C8 H8B 107.7 . .
C7 C9 C14 112.2(3) . .
C7 C9 H9A 109.2 . .
C14 C9 H9A 109.2 . .
C7 C9 H9B 109.2 . .
C14 C9 H9B 109.2 . .
H9A C9 H9B 107.9 . .
N6 C10 N5 108.7(3) . .
N6 C10 C15 126.4(3) . .
N5 C10 C15 124.8(3) . .
C12 C11 H11A 109.5 . .
C12 C11 H11B 109.5 . .
H11A C11 H11B 109.5 . .
C12 C11 H11C 109.5 . .
H11A C11 H11C 109.5 . .
H11B C11 H11C 109.5 . .
C15 C12 C11 113.0(4) . .
C15 C12 H12A 109.0 . .
C11 C12 H12A 109.0 . .
C15 C12 H12B 109.0 . .
C11 C12 H12B 109.0 . .
H12A C12 H12B 107.8 . .
C14 C13 H13A 109.5 . .
C14 C13 H13B 109.5 . .
H13A C13 H13B 109.5 . .
C14 C13 H13C 109.5 . .
H13A C13 H13C 109.5 . .
H13B C13 H13C 109.5 . .
C13 C14 C9 112.1(3) . .
C13 C14 H14A 109.2 . .
C9 C14 H14A 109.2 . .
C13 C14 H14B 109.2 . .
C9 C14 H14B 109.2 . .
H14A C14 H14B 107.9 . .
C10 C15 C12 113.0(3) . .
C10 C15 H15A 109.0 . .
C12 C15 H15A 109.0 . .
C10 C15 H15B 109.0 . .
C12 C15 H15B 109.0 . .
H15A C15 H15B 107.8 . .
C3 C16 H16A 109.5 . .
C3 C16 H16B 109.5 . .
H16A C16 H16B 109.5 . .
C3 C16 H16C 109.5 . .
H16A C16 H16C 109.5 . .
H16B C16 H16C 109.5 . .
N2 N1 H1A 120.0 . .
N2 N1 H1B 120.0 . .
H1A N1 H1B 120.0 . .
C2 N2 C1 107.7(3) . .
C2 N2 N1 129.0(3) . .
C1 N2 N1 123.1(3) . .
C2 N3 N4 108.0(2) . .
C2 N3 Cd2 130.1(2) . .
N4 N3 Cd2 120.01(17) . .
C1 N4 N3 107.4(3) . .
C1 N4 Cd1 133.0(2) . .
N3 N4 Cd1 119.65(18) . .
C7 N5 C10 107.6(3) . .
C7 N5 N8 122.9(3) . .
C10 N5 N8 129.4(3) . .
C10 N6 N7 107.2(2) . .
C10 N6 Cd2 132.4(2) . .
N7 N6 Cd2 118.55(18) . .
C7 N7 N6 108.3(2) . .
C7 N7 Cd1 130.5(2) . .
N6 N7 Cd1 121.25(18) . .
N5 N8 H8C 120.0 . .
N5 N8 H8D 120.0 . .
H8C N8 H8D 120.0 . .

loop_
_geom_bond_atom_site_label_1
_geom_bond_atom_site_label_2
_geom_bond_distance
_geom_bond_site_symmetry_2
Cd1 N7 2.279(3) .
Cd1 N4 2.369(2) .
Cd1 Cl1 2.4976(10) .
Cd1 Cl3 2.5210(9) .
Cd1 Cl2 2.6231(8) .
Cd2 N3 2.346(2) 3_656
Cd2 N3 2.346(2) .
Cd2 N6 2.450(2) 3_656
Cd2 N6 2.450(2) .
Cd2 Cl2 2.5801(8) 3_656
Cd2 Cl2 2.5801(8) .
C1 N4 1.319(4) .
C1 N2 1.363(4) .
C1 C6 1.479(5) .
C2 N3 1.307(4) .
C2 N2 1.357(4) .
C2 C8 1.491(5) .
C3 C16 1.401(12) .
C3 C6 1.502(9) .
C3 H3A 0.9700 .
C3 H3B 0.9700 .
C4 C5 1.510(7) .
C4 H4A 0.9600 .
C4 H4B 0.9600 .
C4 H4C 0.9600 .
C5 C8 1.527(6) .
C5 H5A 0.9700 .
C5 H5B 0.9700 .
C6 H6A 0.9700 .
C6 H6B 0.9700 .
C7 N7 1.311(4) .
C7 N5 1.357(4) .
C7 C9 1.501(4) .
C8 H8A 0.9700 .
C8 H8B 0.9700 .
C9 C14 1.519(5) .
C9 H9A 0.9700 .
C9 H9B 0.9700 .
C10 N6 1.314(4) .
C10 N5 1.360(4) .
C10 C15 1.482(4) .
C11 C12 1.511(6) .
C11 H11A 0.9600 .
C11 H11B 0.9600 .
C11 H11C 0.9600 .
C12 C15 1.511(5) .
C12 H12A 0.9700 .
C12 H12B 0.9700 .
C13 C14 1.503(5) .
C13 H13A 0.9600 .
C13 H13B 0.9600 .
C13 H13C 0.9600 .
C14 H14A 0.9700 .
C14 H14B 0.9700 .
C15 H15A 0.9700 .
C15 H15B 0.9700 .
C16 H16A 0.9600 .
C16 H16B 0.9600 .
C16 H16C 0.9600 .
N1 N2 1.405(4) .
N1 H1A 0.8600 .
N1 H1B 0.8600 .
N3 N4 1.399(4) .
N5 N8 1.403(4) .
N6 N7 1.394(3) .
N8 H8C 0.8600 .
N8 H8D 0.8600 .

loop_
_geom_hbond_atom_site_label_D
_geom_hbond_atom_site_label_H
_geom_hbond_atom_site_label_A
_geom_hbond_distance_DH
_geom_hbond_distance_HA
_geom_hbond_distance_DA
_geom_hbond_angle_DHA
_geom_hbond_site_symmetry_A
N1 H1A Cl1 0.86 2.96 3.312(4) 106.7 4_565
N1 H1A Cl3 0.86 2.41 3.178(3) 148.3 4_565
N8 H8D Cl1 0.86 3.03 3.347(3) 104.5 2_646
C6 H6B Cl3 0.97 2.61 3.502(4) 153.5 .
C15 H15A Cl2 0.97 2.79 3.512(4) 132.0 3_656
C15 H15B Cl1 0.97 2.80 3.631(4) 144.6 2_646

loop_
_geom_torsion_atom_site_label_1
_geom_torsion_atom_site_label_2
_geom_torsion_atom_site_label_3
_geom_torsion_atom_site_label_4
_geom_torsion
_geom_torsion_site_symmetry_1
N3 Cd2 Cl2 Cd1 130.29(6) 3_656
N3 Cd2 Cl2 Cd1 -49.71(6) .
N6 Cd2 Cl2 Cd1 -137.23(6) 3_656
N6 Cd2 Cl2 Cd1 42.77(6) .
Cl2 Cd2 Cl2 Cd1 163(100) 3_656
N7 Cd1 Cl2 Cd2 -48.00(7) .
N4 Cd1 Cl2 Cd2 53.08(7) .
Cl1 Cd1 Cl2 Cd2 -153.38(4) .
Cl3 Cd1 Cl2 Cd2 107.61(13) .
N4 C1 C6 C3 -88.3(6) .
N2 C1 C6 C3 89.1(6) .
C16 C3 C6 C1 62.6(10) .
N3 C2 C8 C5 -96.7(4) .
N2 C2 C8 C5 80.0(5) .
C4 C5 C8 C2 176.8(4) .
N7 C7 C9 C14 -100.5(4) .
N5 C7 C9 C14 78.5(4) .
C7 C9 C14 C13 -172.2(3) .
N6 C10 C15 C12 96.9(4) .
N5 C10 C15 C12 -78.8(4) .
C11 C12 C15 C10 -177.8(5) .
N3 C2 N2 C1 -0.1(4) .
C8 C2 N2 C1 -177.4(3) .
N3 C2 N2 N1 -175.6(3) .
C8 C2 N2 N1 7.1(6) .
N4 C1 N2 C2 0.4(4) .
C6 C1 N2 C2 -177.5(4) .
N4 C1 N2 N1 176.2(3) .
C6 C1 N2 N1 -1.7(6) .
N2 C2 N3 N4 -0.2(4) .
C8 C2 N3 N4 176.9(3) .
N2 C2 N3 Cd2 163.8(2) .
C8 C2 N3 Cd2 -19.1(5) .
N3 Cd2 N3 C2 -70(100) 3_656
N6 Cd2 N3 C2 -41.5(3) 3_656
N6 Cd2 N3 C2 138.5(3) .
Cl2 Cd2 N3 C2 46.5(3) 3_656
Cl2 Cd2 N3 C2 -133.5(3) .
N3 Cd2 N3 N4 93(100) 3_656
N6 Cd2 N3 N4 120.9(2) 3_656
N6 Cd2 N3 N4 -59.1(2) .
Cl2 Cd2 N3 N4 -151.2(2) 3_656
Cl2 Cd2 N3 N4 28.8(2) .
N2 C1 N4 N3 -0.5(4) .
C6 C1 N4 N3 177.3(4) .
N2 C1 N4 Cd1 179.9(2) .
C6 C1 N4 Cd1 -2.3(6) .
C2 N3 N4 C1 0.4(4) .
Cd2 N3 N4 C1 -165.5(2) .
C2 N3 N4 Cd1 -179.9(2) .
Cd2 N3 N4 Cd1 14.2(3) .
N7 Cd1 N4 C1 -142.1(3) .
Cl1 Cd1 N4 C1 59.3(4) .
Cl3 Cd1 N4 C1 -38.4(3) .
Cl2 Cd1 N4 C1 131.4(3) .
N7 Cd1 N4 N3 38.3(2) .
Cl1 Cd1 N4 N3 -120.2(2) .
Cl3 Cd1 N4 N3 142.0(2) .
Cl2 Cd1 N4 N3 -48.2(2) .
N7 C7 N5 C10 -0.5(3) .
C9 C7 N5 C10 -179.7(3) .
N7 C7 N5 N8 -178.0(3) .
C9 C7 N5 N8 2.8(5) .
N6 C10 N5 C7 0.4(3) .
C15 C10 N5 C7 176.7(3) .
N6 C10 N5 N8 177.7(3) .
C15 C10 N5 N8 -6.0(5) .
N5 C10 N6 N7 -0.2(3) .
C15 C10 N6 N7 -176.4(3) .
N5 C10 N6 Cd2 -164.03(19) .
C15 C10 N6 Cd2 19.8(5) .
N3 Cd2 N6 C10 41.4(3) 3_656
N3 Cd2 N6 C10 -138.6(3) .
N6 Cd2 N6 C10 131(100) 3_656
Cl2 Cd2 N6 C10 -43.9(3) 3_656
Cl2 Cd2 N6 C10 136.1(3) .
N3 Cd2 N6 N7 -120.9(2) 3_656
N3 Cd2 N6 N7 59.1(2) .
N6 Cd2 N6 N7 -31(100) 3_656
Cl2 Cd2 N6 N7 153.71(19) 3_656
Cl2 Cd2 N6 N7 -26.29(19) .
N5 C7 N7 N6 0.4(3) .
C9 C7 N7 N6 179.5(3) .
N5 C7 N7 Cd1 178.88(19) .
C9 C7 N7 Cd1 -2.0(5) .
C10 N6 N7 C7 -0.1(3) .
Cd2 N6 N7 C7 166.36(19) .
C10 N6 N7 Cd1 -178.78(19) .
Cd2 N6 N7 Cd1 -12.3(3) .
N4 Cd1 N7 C7 143.7(3) .
Cl1 Cd1 N7 C7 -46.5(3) .
Cl3 Cd1 N7 C7 50.1(3) .
Cl2 Cd1 N7 C7 -135.1(3) .
N4 Cd1 N7 N6 -38.0(2) .
Cl1 Cd1 N7 N6 131.83(19) .
Cl3 Cd1 N7 N6 -131.50(19) .
Cl2 Cd1 N7 N6 43.2(2) .
